data_1528043
loop_
_publ_author_name
'Schuster, J.C.'
'Ipser, H.'

_publ_section_title
;
 Phases and phase relations in the partial system Ti Al3 - Ti Al
;
_journal_name_full 'Zeitschrift fuer Metallkunde'
_journal_page_first 389
_journal_page_last 396
_journal_volume 81
_journal_year 1990
_chemical_formula_sum 'Al2 Ti'
_space_group_IT_number 65
_symmetry_space_group_name_Hall '-C 2 2'
_symmetry_space_group_name_H-M 'C m m m'
_cell_angle_alpha 90
_cell_angle_beta 90
_cell_angle_gamma 90
_cell_formula_units_Z 4
_cell_length_a 12.0944
_cell_length_b 3.9591
_cell_length_c 4.0315
_cell_volume 193.040
_citation_journal_id_ASTM ZEMTAE
_cod_data_source_file Schuster_ZEMTAE_1990_189.cif
_cod_data_source_block Al2Ti1
_cod_original_cell_volume 193.0401
_cod_original_formula_sum 'Al2 Ti1'
_cod_database_code 1528043

loop_
_symmetry_equiv_pos_as_xyz
x,y,z
-x,-y,z
x,-y,-z
-x,y,-z
-x,-y,-z
x,y,-z
-x,y,z
x,-y,z
x+1/2,y+1/2,z
-x+1/2,-y+1/2,z
x+1/2,-y+1/2,-z
-x+1/2,y+1/2,-z
-x+1/2,-y+1/2,-z
x+1/2,y+1/2,-z
-x+1/2,y+1/2,z
x+1/2,-y+1/2,z

loop_
_atom_site_label
_atom_site_type_symbol
_atom_site_fract_x
_atom_site_fract_y
_atom_site_fract_z
_atom_site_occupancy
_atom_site_U_iso_or_equiv
Al1 Al 0 0 0 1 0.0
Al3 Al 0.176 0 0.5 1 0.0
Ti1 Ti 0.351 0 0 1 0.0
Al2 Al 0.5 0 0.5 1 0.0
